data_7227825
loop_
_publ_author_name
'Jassal, Amanpreet Kaur'
'Rana, Love Karan'
'Hundal, Geeta'

_publ_section_title
;
 Structure directing role of amines and water molecules in the
 self-assembly of polyoxomolybdates
;
_journal_issue 15
_journal_name_full CrystEngComm
_journal_page_first 2021
_journal_paper_doi 10.1039/C6CE02640K
_journal_volume 19
_journal_year 2017
_chemical_formula_moiety 'Mo7 O24, 4(C5 H7 N2), O2, 13(O)'
_chemical_formula_sum 'C20 H58 Mo7 N8 O39'
_chemical_formula_weight 1706.32
_chemical_name_systematic
; 
 ? 
;
_space_group_IT_number 15
_symmetry_cell_setting monoclinic
_symmetry_space_group_name_Hall '-C 2yc'
_symmetry_space_group_name_H-M 'C 1 2/c 1'
_atom_sites_solution_hydrogens geom
_atom_sites_solution_primary direct
_atom_sites_solution_secondary difmap
_audit_creation_method SHELXL-97
_audit_update_record
;
2016-08-22 deposited with the CCDC.
2017-03-09 downloaded from the CCDC.
;
_cell_angle_alpha 90.00
_cell_angle_beta 99.843(8)
_cell_angle_gamma 90.00
_cell_formula_units_Z 4
_cell_length_a 20.039(3)
_cell_length_b 17.152(3)
_cell_length_c 14.090(3)
_cell_measurement_reflns_used 3477
_cell_measurement_temperature 296(2)
_cell_measurement_theta_max 24.82
_cell_measurement_theta_min 2.79
_cell_volume 4771.6(15)
_computing_cell_refinement 'Bruker SAINT'
_computing_data_collection 'Bruker APEX2'
_computing_data_reduction 'Bruker SAINT'
_computing_molecular_graphics 'Bruker SHELXTL'
_computing_publication_material 'Bruker SHELXTL'
_computing_structure_refinement 'SHELXL-97 (Sheldrick, 2008)'
_computing_structure_solution 'Sir-92 (Altomare et al., 1993)'
_diffrn_ambient_temperature 296(2)
_diffrn_measured_fraction_theta_full 0.967
_diffrn_measured_fraction_theta_max 0.967
_diffrn_measurement_device_type 'Bruker APEX-II CCD'
_diffrn_measurement_method '\f and \w scans'
_diffrn_radiation_monochromator graphite
_diffrn_radiation_source 'fine-focus sealed tube'
_diffrn_radiation_type MoK\a
_diffrn_radiation_wavelength 0.71073
_diffrn_reflns_av_R_equivalents 0.0595
_diffrn_reflns_av_sigmaI/netI 0.0670
_diffrn_reflns_limit_h_max 23
_diffrn_reflns_limit_h_min -23
_diffrn_reflns_limit_k_max 20
_diffrn_reflns_limit_k_min -20
_diffrn_reflns_limit_l_max 16
_diffrn_reflns_limit_l_min -16
_diffrn_reflns_number 16102
_diffrn_reflns_theta_full 25.53
_diffrn_reflns_theta_max 25.53
_diffrn_reflns_theta_min 1.57
_exptl_absorpt_coefficient_mu 1.902
_exptl_absorpt_correction_T_max 0.7452
_exptl_absorpt_correction_T_min 0.6460
_exptl_absorpt_correction_type multi-scan
_exptl_absorpt_process_details 'SADABS-2008/1 - Bruker AXS area detector scaling and absorption correction'
_exptl_crystal_colour Colorless
_exptl_crystal_density_diffrn 2.375
_exptl_crystal_density_method 'not measured'
_exptl_crystal_description Prism
_exptl_crystal_F_000 3360
_exptl_crystal_size_max 0.11
_exptl_crystal_size_mid 0.08
_exptl_crystal_size_min 0.05
_refine_diff_density_max 3.200
_refine_diff_density_min -1.247
_refine_diff_density_rms 0.231
_refine_ls_extinction_method none
_refine_ls_goodness_of_fit_ref 1.112
_refine_ls_hydrogen_treatment none
_refine_ls_matrix_type full
_refine_ls_number_parameters 354
_refine_ls_number_reflns 4300
_refine_ls_number_restraints 0
_refine_ls_restrained_S_all 1.112
_refine_ls_R_factor_all 0.1319
_refine_ls_R_factor_gt 0.0884
_refine_ls_shift/su_max 0.000
_refine_ls_shift/su_mean 0.000
_refine_ls_structure_factor_coef Fsqd
_refine_ls_weighting_details 'calc w=1/[\s^2^(Fo^2^)+(0.0909P)^2^+218.4625P] where P=(Fo^2^+2Fc^2^)/3'
_refine_ls_weighting_scheme calc
_refine_ls_wR_factor_gt 0.2303
_refine_ls_wR_factor_ref 0.2691
_reflns_number_gt 2729
_reflns_number_total 4300
_reflns_threshold_expression >2sigma(I)
_cod_data_source_file c6ce02640k2.cif
_cod_data_source_block shelxl
_cod_depositor_comments
;
The following automatic conversions were performed:

'_symmetry_cell_setting' value 'Monoclinic' changed to 'monoclinic'
according to
/home/data/users/saulius/crontab/automatic-downloads/rss-feeds/RSC/lib/dictionaries/cif_core.dic
dictionary named 'cif_core.dic' version 2.4.2 from 2011-04-26.

'_exptl_absorpt_correction_type' value 'Multi-scan' changed to
'multi-scan' according to
/home/data/users/saulius/crontab/automatic-downloads/rss-feeds/RSC/lib/dictionaries/cif_core.dic
dictionary named 'cif_core.dic' version 2.4.2 from 2011-04-26.

Automatic conversion script
Id: cif_fix_values 4973 2017-02-22 13:04:09Z antanas 

 Adding full bibliography for 7227825--7227830.cif.
;
_cod_original_sg_symbol_H-M 'C 2/c'
_cod_database_code 7227825

loop_
_symmetry_equiv_pos_as_xyz
'x, y, z'
'-x, y, -z+1/2'
'x+1/2, y+1/2, z'
'-x+1/2, y+1/2, -z+1/2'
'-x, -y, -z'
'x, -y, z-1/2'
'-x+1/2, -y+1/2, -z'
'x+1/2, -y+1/2, z-1/2'

loop_
_atom_site_label
_atom_site_type_symbol
_atom_site_fract_x
_atom_site_fract_y
_atom_site_fract_z
_atom_site_U_iso_or_equiv
_atom_site_adp_type
_atom_site_occupancy
_atom_site_symmetry_multiplicity
_atom_site_calc_flag
_atom_site_refinement_flags
_atom_site_disorder_assembly
_atom_site_disorder_group
C1 C 0.1648(10) 0.4230(13) 0.4189(18) 0.087(7) Uani 1 1 d . . .
H1 H 0.1413 0.3760 0.4134 0.104 Uiso 1 1 calc R . .
C2 C 0.1307(11) 0.4926(13) 0.417(2) 0.108(9) Uani 1 1 d . . .
C3 C 0.1673(12) 0.5633(14) 0.424(2) 0.101(8) Uani 1 1 d . . .
H3 H 0.1451 0.6111 0.4196 0.121 Uiso 1 1 calc R . .
C4 C 0.2329(11) 0.5596(15) 0.4354(16) 0.082(6) Uani 1 1 d . . .
H4 H 0.2579 0.6055 0.4444 0.098 Uiso 1 1 calc R . .
C5 C 0.2656(13) 0.4917(18) 0.4351(17) 0.096(8) Uani 1 1 d . . .
H5 H 0.3124 0.4916 0.4392 0.115 Uiso 1 1 calc R . .
C6 C -0.1285(12) 0.4674(16) 0.341(2) 0.121(11) Uani 1 1 d . . .
H6 H -0.0824 0.4774 0.3568 0.145 Uiso 1 1 calc R . .
C7 C -0.177(2) 0.5251(15) 0.320(2) 0.131(13) Uani 1 1 d . . .
C8 C -0.2437(12) 0.511(2) 0.3133(15) 0.099(10) Uani 1 1 d . . .
H8 H -0.2746 0.5517 0.3092 0.119 Uiso 1 1 calc R . .
C9 C -0.2645(17) 0.4376(17) 0.3122(19) 0.109(9) Uani 1 1 d . . .
H9 H -0.3105 0.4265 0.3053 0.131 Uiso 1 1 calc R . .
C10 C -0.2206(12) 0.3808(15) 0.3207(18) 0.093(7) Uani 1 1 d . . .
H10 H -0.2356 0.3294 0.3167 0.111 Uiso 1 1 calc R . .
N1 N 0.0645(13) 0.4949(13) 0.420(4) 0.33(4) Uani 1 1 d . . .
H1A H 0.0506 0.5442 0.4175 0.496 Uiso 1 1 calc R . .
H1B H 0.0569 0.4728 0.4739 0.496 Uiso 1 1 calc R . .
H1C H 0.0420 0.4690 0.3694 0.496 Uiso 1 1 calc R . .
N2 N 0.2320(10) 0.4242(13) 0.4291(13) 0.091(6) Uani 1 1 d . . .
N3 N -0.1583(17) 0.592(2) 0.329(3) 0.210(17) Uani 1 1 d . . .
H3A H -0.1135 0.5940 0.3331 0.316 Uiso 1 1 calc R . .
H3B H -0.1698 0.6126 0.3819 0.316 Uiso 1 1 calc R . .
H3C H -0.1777 0.6195 0.2778 0.316 Uiso 1 1 calc R . .
N4 N -0.1554(9) 0.3957(12) 0.3349(17) 0.106(7) Uani 1 1 d . . .
O1 O -0.0008(6) 0.1985(7) 0.5835(11) 0.073(4) Uani 1 1 d . . .
O2 O 0.0914(4) 0.2542(5) 0.2707(8) 0.049(3) Uani 1 1 d . . .
O1W O -0.0171(13) 0.367(2) 0.746(3) 0.050(5) Uani 0.274(15) 1 d P . 1
O1W' O -0.0002(13) 0.2703(9) 0.7263(9) 0.050(5) Uani 0.726(15) 1 d P . 2
O3 O 0.0933(5) 0.2550(6) 0.4762(10) 0.061(3) Uani 1 1 d . . .
O2W O 0.0000 0.1346(5) 0.7500 0.016(2) Uani 1 2 d S . .
O4 O -0.0010(4) 0.3523(6) 0.3466(10) 0.066(4) Uani 1 1 d . . .
O3W O -0.1061(4) 0.1663(5) 0.5841(9) 0.057(3) Uani 1 1 d . . .
O5 O 0.0966(6) 0.0920(7) 0.0790(12) 0.085(5) Uani 1 1 d . . .
O4W O 0.0749(15) 0.0625(15) 0.669(3) 0.147(12) Uani 0.60(2) 1 d P A 1
O4W' O 0.000(2) 0.027(2) 0.575(5) 0.147(12) Uani 0.40(2) 1 d P A 2
O6 O 0.0955(6) 0.0922(7) 0.4658(13) 0.090(5) Uani 1 1 d . . .
O5W O 0.1063(5) 0.1663(7) 0.6476(15) 0.115(7) Uani 1 1 d . . .
O7 O 0.1918(5) 0.1811(8) 0.4076(11) 0.079(4) Uani 1 1 d . . .
O6W O -0.1868(8) 0.2367(11) 0.5511(14) 0.120(6) Uani 1 1 d . . .
O8 O 0.0935(5) 0.1052(6) 0.2719(9) 0.060(3) Uani 1 1 d . . .
O7W O 0.1972(9) 0.2304(12) 0.6321(16) 0.139(8) Uani 1 1 d . . .
O9 O -0.0004(4) 0.1960(5) 0.1372(8) 0.048(3) Uani 1 1 d . . .
O8W O 0.1029(14) 0.2224(16) 0.772(2) 0.085(9) Uani 0.50 1 d P . .
O10 O -0.0931(5) 0.2554(6) 0.4315(10) 0.062(3) Uani 1 1 d . . .
O9W O 0.0783(15) 0.0648(16) 0.869(3) 0.103(11) Uani 0.50 1 d P . .
O11 O 0.1926(5) 0.1826(7) 0.1850(11) 0.075(4) Uani 1 1 d . . .
O12 O -0.0001(6) 0.3539(7) 0.5447(11) 0.072(4) Uani 1 1 d . . .
Mo1 Mo 0.0000 0.28681(10) 0.2500 0.0450(5) Uani 1 2 d S . .
Mo2 Mo 0.10611(6) 0.16587(8) 0.39077(13) 0.0568(5) Uani 1 1 d . . .
Mo3 Mo 0.00007(6) 0.26523(8) 0.49045(13) 0.0543(5) Uani 1 1 d . . .
Mo4 Mo 0.10688(6) 0.16592(7) 0.16059(13) 0.0545(5) Uani 1 1 d . . .

loop_
_atom_site_aniso_label
_atom_site_aniso_U_11
_atom_site_aniso_U_22
_atom_site_aniso_U_33
_atom_site_aniso_U_23
_atom_site_aniso_U_13
_atom_site_aniso_U_12
C1 0.055(12) 0.077(14) 0.13(2) -0.001(13) 0.020(12) 0.001(10)
C2 0.047(13) 0.074(15) 0.19(3) -0.012(16) -0.021(14) -0.001(10)
C3 0.068(15) 0.084(16) 0.15(2) -0.003(15) 0.013(14) -0.021(12)
C4 0.068(14) 0.093(17) 0.085(16) 0.017(13) 0.014(11) -0.018(12)
C5 0.074(16) 0.13(2) 0.081(16) 0.031(16) 0.009(12) -0.021(16)
C6 0.068(15) 0.11(2) 0.19(3) 0.08(2) 0.037(17) 0.026(14)
C7 0.23(4) 0.048(13) 0.14(3) 0.026(15) 0.09(3) 0.024(19)
C8 0.061(14) 0.19(3) 0.056(13) 0.012(16) 0.026(11) 0.059(17)
C9 0.15(3) 0.082(17) 0.10(2) -0.013(15) 0.023(17) 0.007(19)
C10 0.081(16) 0.083(16) 0.12(2) 0.002(14) 0.021(14) 0.001(13)
N1 0.081(19) 0.046(13) 0.84(11) -0.04(3) 0.00(3) -0.005(11)
N2 0.074(12) 0.130(17) 0.066(12) 0.023(11) 0.008(9) 0.029(12)
N3 0.19(3) 0.15(3) 0.28(5) -0.08(3) -0.01(3) 0.02(3)
N4 0.060(11) 0.084(13) 0.17(2) 0.046(14) 0.015(12) 0.006(10)
O1 0.044(7) 0.045(6) 0.129(12) 0.003(7) 0.011(7) -0.001(5)
O2 0.019(4) 0.026(5) 0.101(9) -0.005(5) 0.004(5) -0.002(4)
O1W 0.012(5) 0.096(9) 0.037(12) 0.022(7) -0.008(12) 0.004(7)
O1W' 0.012(5) 0.096(9) 0.037(12) 0.022(7) -0.008(12) 0.004(7)
O3 0.031(5) 0.038(6) 0.107(10) -0.001(6) -0.005(6) 0.004(4)
O2W 0.012(5) 0.001(4) 0.037(7) 0.000 0.005(4) 0.000
O4 0.022(5) 0.030(5) 0.141(11) -0.026(6) 0.002(6) -0.005(4)
O3W 0.011(4) 0.035(5) 0.122(10) -0.005(6) -0.003(5) -0.003(4)
O5 0.047(7) 0.045(7) 0.160(14) -0.024(8) 0.005(8) 0.017(5)
O4W 0.100(18) 0.063(14) 0.27(4) -0.008(18) 0.015(19) 0.044(13)
O4W' 0.100(18) 0.063(14) 0.27(4) -0.008(18) 0.015(19) 0.044(13)
O6 0.045(7) 0.041(7) 0.176(15) 0.022(8) -0.004(8) 0.008(5)
O5W 0.020(6) 0.046(7) 0.26(2) -0.018(10) -0.022(9) 0.011(5)
O7 0.027(6) 0.090(9) 0.118(11) 0.009(8) 0.006(6) 0.002(6)
O6W 0.078(11) 0.144(16) 0.144(16) 0.025(13) 0.040(11) 0.012(10)
O8 0.027(5) 0.031(5) 0.119(11) -0.001(6) 0.003(6) 0.005(4)
O7W 0.093(13) 0.147(17) 0.162(18) 0.031(14) -0.018(12) -0.050(12)
O9 0.015(4) 0.030(5) 0.093(9) 0.006(5) -0.003(5) -0.001(3)
O8W 0.09(2) 0.083(19) 0.08(2) -0.001(14) 0.014(15) -0.063(16)
O10 0.026(5) 0.037(6) 0.125(11) 0.000(6) 0.019(6) 0.001(4)
O9W 0.09(2) 0.063(17) 0.16(3) 0.020(18) 0.01(2) 0.053(15)
O11 0.025(6) 0.065(8) 0.134(12) 0.006(8) 0.010(6) 0.008(5)
O12 0.042(7) 0.053(7) 0.120(11) -0.011(7) 0.005(7) -0.001(5)
Mo1 0.0153(8) 0.0384(10) 0.0804(15) 0.000 0.0056(8) 0.000
Mo2 0.0229(7) 0.0384(8) 0.1063(13) 0.0051(7) 0.0030(7) 0.0033(5)
Mo3 0.0260(7) 0.0419(8) 0.0930(12) -0.0033(7) 0.0048(7) -0.0014(5)
Mo4 0.0222(7) 0.0342(7) 0.1058(13) -0.0028(7) 0.0071(7) 0.0050(5)

loop_
_atom_type_symbol
_atom_type_description
_atom_type_scat_dispersion_real
_atom_type_scat_dispersion_imag
_atom_type_scat_source
C C 0.0033 0.0016 'International Tables Vol C Tables 4.2.6.8 and 6.1.1.4'
H H 0.0000 0.0000 'International Tables Vol C Tables 4.2.6.8 and 6.1.1.4'
N N 0.0061 0.0033 'International Tables Vol C Tables 4.2.6.8 and 6.1.1.4'
O O 0.0106 0.0060 'International Tables Vol C Tables 4.2.6.8 and 6.1.1.4'
Mo Mo -1.6832 0.6857 'International Tables Vol C Tables 4.2.6.8 and 6.1.1.4'

loop_
_geom_angle_atom_site_label_1
_geom_angle_atom_site_label_2
_geom_angle_atom_site_label_3
_geom_angle
_geom_angle_site_symmetry_1
_geom_angle_site_symmetry_3
N2 C1 C2 119(2) . .
N2 C1 H1 120.6 . .
C2 C1 H1 120.6 . .
N1 C2 C1 121(2) . .
N1 C2 C3 119(2) . .
C1 C2 C3 120(2) . .
C4 C3 C2 118(2) . .
C4 C3 H3 121.0 . .
C2 C3 H3 121.0 . .
C3 C4 C5 122(2) . .
C3 C4 H4 119.1 . .
C5 C4 H4 119.1 . .
N2 C5 C4 121(2) . .
N2 C5 H5 119.5 . .
C4 C5 H5 119.5 . .
N4 C6 C7 112(3) . .
N4 C6 H6 123.8 . .
C7 C6 H6 123.8 . .
N3 C7 C8 118(3) . .
N3 C7 C6 117(4) . .
C8 C7 C6 123(3) . .
C9 C8 C7 119(3) . .
C9 C8 H8 120.7 . .
C7 C8 H8 120.7 . .
C10 C9 C8 120(3) . .
C10 C9 H9 119.9 . .
C8 C9 H9 119.9 . .
C9 C10 N4 120(3) . .
C9 C10 H10 119.8 . .
N4 C10 H10 119.8 . .
C2 N1 H1A 109.5 . .
C2 N1 H1B 109.5 . .
H1A N1 H1B 109.5 . .
C2 N1 H1C 109.5 . .
H1A N1 H1C 109.5 . .
H1B N1 H1C 109.5 . .
C1 N2 C5 121(2) . .
C7 N3 H3A 109.5 . .
C7 N3 H3B 109.5 . .
H3A N3 H3B 109.5 . .
C7 N3 H3C 109.5 . .
H3A N3 H3C 109.5 . .
H3B N3 H3C 109.5 . .
C10 N4 C6 125(2) . .
Mo1 O2 Mo4 109.9(5) . .
Mo1 O2 Mo2 108.3(5) . .
Mo4 O2 Mo2 92.9(3) . .
Mo3 O3 Mo2 111.2(5) . .
Mo1 O4 Mo3 104.1(5) . .
Mo4 O8 Mo2 113.1(5) . .
Mo2 O9 Mo3 97.1(4) 2 2
Mo2 O9 Mo4 152.3(5) 2 .
Mo3 O9 Mo4 96.5(4) 2 .
Mo2 O9 Mo1 100.5(4) 2 .
Mo3 O9 Mo1 102.2(4) 2 .
Mo4 O9 Mo1 100.0(4) . .
Mo3 O10 Mo4 111.4(5) . 2
O4 Mo1 O4 101.1(8) . 2
O4 Mo1 O2 102.0(4) . .
O4 Mo1 O2 99.7(4) 2 .
O4 Mo1 O2 99.7(4) . 2
O4 Mo1 O2 102.0(4) 2 2
O2 Mo1 O2 145.6(5) . 2
O4 Mo1 O9 174.9(5) . .
O4 Mo1 O9 83.9(5) 2 .
O2 Mo1 O9 77.8(4) . .
O2 Mo1 O9 78.3(4) 2 .
O4 Mo1 O9 83.9(5) . 2
O4 Mo1 O9 174.9(5) 2 2
O2 Mo1 O9 78.3(4) . 2
O2 Mo1 O9 77.8(4) 2 2
O9 Mo1 O9 91.1(5) . 2
O6 Mo2 O7 105.0(6) . .
O6 Mo2 O8 97.3(6) . .
O7 Mo2 O8 100.4(6) . .
O6 Mo2 O3 98.8(7) . .
O7 Mo2 O3 91.6(6) . .
O8 Mo2 O3 156.7(4) . .
O6 Mo2 O9 94.0(5) . 2
O7 Mo2 O9 157.1(5) . 2
O8 Mo2 O9 89.5(4) . 2
O3 Mo2 O9 72.6(4) . 2
O6 Mo2 O2 164.1(5) . .
O7 Mo2 O2 90.0(5) . .
O8 Mo2 O2 74.5(4) . .
O3 Mo2 O2 85.6(4) . .
O9 Mo2 O2 72.7(4) 2 .
O12 Mo3 O1 104.3(7) . .
O12 Mo3 O10 101.3(5) . .
O1 Mo3 O10 97.7(5) . .
O12 Mo3 O3 101.9(5) . .
O1 Mo3 O3 98.9(5) . .
O10 Mo3 O3 147.1(6) . .
O12 Mo3 O9 150.1(6) . 2
O1 Mo3 O9 105.5(5) . 2
O10 Mo3 O9 74.5(4) . 2
O3 Mo3 O9 73.8(4) . 2
O12 Mo3 O4 80.3(5) . .
O1 Mo3 O4 175.3(5) . .
O10 Mo3 O4 80.2(4) . .
O3 Mo3 O4 81.1(4) . .
O9 Mo3 O4 69.8(4) 2 .
O5 Mo4 O11 105.1(6) . .
O5 Mo4 O8 97.4(6) . .
O11 Mo4 O8 101.5(6) . .
O5 Mo4 O10 98.4(6) . 2
O11 Mo4 O10 91.4(5) . 2
O8 Mo4 O10 156.2(4) . 2
O5 Mo4 O9 94.1(5) . .
O11 Mo4 O9 156.6(5) . .
O8 Mo4 O9 88.9(4) . .
O10 Mo4 O9 72.3(4) 2 .
O5 Mo4 O2 164.3(5) . .
O11 Mo4 O2 90.1(5) . .
O8 Mo4 O2 75.3(4) . .
O10 Mo4 O2 84.8(4) 2 .
O9 Mo4 O2 72.1(4) . .

loop_
_geom_bond_atom_site_label_1
_geom_bond_atom_site_label_2
_geom_bond_distance
_geom_bond_site_symmetry_2
C1 N2 1.33(3) .
C1 C2 1.37(3) .
C1 H1 0.9300 .
C2 N1 1.33(3) .
C2 C3 1.41(3) .
C3 C4 1.30(3) .
C3 H3 0.9300 .
C4 C5 1.34(3) .
C4 H4 0.9300 .
C5 N2 1.34(3) .
C5 H5 0.9300 .
C6 N4 1.34(3) .
C6 C7 1.38(4) .
C6 H6 0.9300 .
C7 N3 1.21(4) .
C7 C8 1.34(4) .
C8 C9 1.32(4) .
C8 H8 0.9300 .
C9 C10 1.30(3) .
C9 H9 0.9300 .
C10 N4 1.31(3) .
C10 H10 0.9300 .
N1 H1A 0.8900 .
N1 H1B 0.8900 .
N1 H1C 0.8900 .
N3 H3A 0.8900 .
N3 H3B 0.8900 .
N3 H3C 0.8900 .
O1 Mo3 1.742(14) .
O2 Mo1 1.889(9) .
O2 Mo4 2.228(10) .
O2 Mo2 2.252(11) .
O1W O1W 0.67(5) 2_556
O1W' O1W' 0.67(3) 2_556
O3 Mo3 1.922(10) .
O3 Mo2 1.989(12) .
O4 Mo1 1.767(12) .
O4 Mo3 2.514(14) .
O5 Mo4 1.700(13) .
O6 Mo2 1.684(14) .
O7 Mo2 1.712(11) .
O8 Mo4 1.939(12) .
O8 Mo2 1.951(12) .
O9 Mo2 2.150(8) 2
O9 Mo3 2.156(11) 2
O9 Mo4 2.181(8) .
O9 Mo1 2.224(11) .
O10 Mo3 1.916(10) .
O10 Mo4 1.999(12) 2
O11 Mo4 1.717(11) .
O12 Mo3 1.703(12) .
Mo1 O4 1.767(12) 2
Mo1 O2 1.889(9) 2
Mo1 O9 2.224(11) 2
Mo2 O9 2.150(8) 2
Mo3 O9 2.156(11) 2
Mo4 O10 1.999(12) 2

loop_
_geom_torsion_atom_site_label_1
_geom_torsion_atom_site_label_2
_geom_torsion_atom_site_label_3
_geom_torsion_atom_site_label_4
_geom_torsion
_geom_torsion_site_symmetry_1
_geom_torsion_site_symmetry_4
N2 C1 C2 N1 -171(3) . .
N2 C1 C2 C3 1(4) . .
N1 C2 C3 C4 170(3) . .
C1 C2 C3 C4 -3(5) . .
C2 C3 C4 C5 4(4) . .
C3 C4 C5 N2 -5(4) . .
N4 C6 C7 N3 176(4) . .
N4 C6 C7 C8 11(5) . .
N3 C7 C8 C9 -174(3) . .
C6 C7 C8 C9 -10(5) . .
C7 C8 C9 C10 2(4) . .
C8 C9 C10 N4 3(4) . .
C2 C1 N2 C5 -1(4) . .
C4 C5 N2 C1 3(4) . .
C9 C10 N4 C6 -1(4) . .
C7 C6 N4 C10 -6(4) . .
Mo3 O4 Mo1 O4 -178.8(5) . 2
Mo3 O4 Mo1 O2 -76.2(4) . .
Mo3 O4 Mo1 O2 76.8(4) . 2
Mo3 O4 Mo1 O9 0.4(3) . 2
Mo4 O2 Mo1 O4 177.8(5) . .
Mo2 O2 Mo1 O4 77.6(6) . .
Mo4 O2 Mo1 O4 -78.6(6) . 2
Mo2 O2 Mo1 O4 -178.7(5) . 2
Mo4 O2 Mo1 O2 49.9(3) . 2
Mo2 O2 Mo1 O2 -50.3(3) . 2
Mo4 O2 Mo1 O9 2.9(4) . .
Mo2 O2 Mo1 O9 -97.2(5) . .
Mo4 O2 Mo1 O9 96.7(5) . 2
Mo2 O2 Mo1 O9 -3.4(4) . 2
Mo2 O9 Mo1 O4 -100.1(4) 2 2
Mo3 O9 Mo1 O4 -0.4(4) 2 2
Mo4 O9 Mo1 O4 98.5(4) . 2
Mo2 O9 Mo1 O2 158.5(5) 2 .
Mo3 O9 Mo1 O2 -101.8(4) 2 .
Mo4 O9 Mo1 O2 -2.9(4) . .
Mo2 O9 Mo1 O2 3.5(4) 2 2
Mo3 O9 Mo1 O2 103.2(4) 2 2
Mo4 O9 Mo1 O2 -157.9(5) . 2
Mo2 O9 Mo1 O9 80.8(4) 2 2
Mo3 O9 Mo1 O9 -179.5(4) 2 2
Mo4 O9 Mo1 O9 -80.6(3) . 2
Mo4 O8 Mo2 O6 -176.4(5) . .
Mo4 O8 Mo2 O7 -69.6(6) . .
Mo4 O8 Mo2 O3 50.2(13) . .
Mo4 O8 Mo2 O9 89.6(5) . 2
Mo4 O8 Mo2 O2 17.5(4) . .
Mo3 O3 Mo2 O6 -72.2(7) . .
Mo3 O3 Mo2 O7 -177.6(7) . .
Mo3 O3 Mo2 O8 61.0(14) . .
Mo3 O3 Mo2 O9 19.2(5) . 2
Mo3 O3 Mo2 O2 92.4(6) . .
Mo1 O2 Mo2 O6 38(2) . .
Mo4 O2 Mo2 O6 -74(2) . .
Mo1 O2 Mo2 O7 -161.1(6) . .
Mo4 O2 Mo2 O7 86.8(5) . .
Mo1 O2 Mo2 O8 98.1(5) . .
Mo4 O2 Mo2 O8 -13.9(3) . .
Mo1 O2 Mo2 O3 -69.5(5) . .
Mo4 O2 Mo2 O3 178.4(4) . .
Mo1 O2 Mo2 O9 3.6(4) . 2
Mo4 O2 Mo2 O9 -108.4(4) . 2
Mo4 O10 Mo3 O12 168.8(7) 2 .
Mo4 O10 Mo3 O1 -84.8(7) 2 .
Mo4 O10 Mo3 O3 34.8(11) 2 .
Mo4 O10 Mo3 O9 19.2(5) 2 2
Mo4 O10 Mo3 O4 90.9(6) 2 .
Mo2 O3 Mo3 O12 -168.6(7) . .
Mo2 O3 Mo3 O1 84.7(7) . .
Mo2 O3 Mo3 O10 -34.7(11) . .
Mo2 O3 Mo3 O9 -19.1(5) . 2
Mo2 O3 Mo3 O4 -90.6(6) . .
Mo1 O4 Mo3 O12 179.2(5) . .
Mo1 O4 Mo3 O10 -77.3(5) . .
Mo1 O4 Mo3 O3 75.5(5) . .
Mo1 O4 Mo3 O9 -0.4(4) . 2
Mo2 O8 Mo4 O5 176.6(5) . .
Mo2 O8 Mo4 O11 69.4(6) . .
Mo2 O8 Mo4 O10 -52.1(13) . 2
Mo2 O8 Mo4 O9 -89.4(5) . .
Mo2 O8 Mo4 O2 -17.6(4) . .
Mo2 O9 Mo4 O5 37.3(13) 2 .
Mo3 O9 Mo4 O5 -81.6(6) 2 .
Mo1 O9 Mo4 O5 174.8(6) . .
Mo2 O9 Mo4 O11 -177.2(14) 2 .
Mo3 O9 Mo4 O11 63.9(16) 2 .
Mo1 O9 Mo4 O11 -39.7(16) . .
Mo2 O9 Mo4 O8 -60.1(12) 2 .
Mo3 O9 Mo4 O8 -179.0(4) 2 .
Mo1 O9 Mo4 O8 77.4(5) . .
Mo2 O9 Mo4 O10 134.8(13) 2 2
Mo3 O9 Mo4 O10 15.9(4) 2 2
Mo1 O9 Mo4 O10 -87.7(5) . 2
Mo2 O9 Mo4 O2 -135.0(13) 2 .
Mo3 O9 Mo4 O2 106.1(4) 2 .
Mo1 O9 Mo4 O2 2.5(4) . .
Mo1 O2 Mo4 O5 -33(2) . .
Mo2 O2 Mo4 O5 78(2) . .
Mo1 O2 Mo4 O11 161.4(6) . .
Mo2 O2 Mo4 O11 -87.9(5) . .
Mo1 O2 Mo4 O8 -96.7(5) . .
Mo2 O2 Mo4 O8 14.0(3) . .
Mo1 O2 Mo4 O10 70.0(5) . 2
Mo2 O2 Mo4 O10 -179.3(3) . 2
Mo1 O2 Mo4 O9 -3.1(4) . .
Mo2 O2 Mo4 O9 107.6(4) . .
